data_7707539
loop_
_publ_author_name
'Yadav, Ravi'
'Dahlen, Milena'
'Singh, Akhil K.'
'Sun, Xiaofei'
'Gamer, Michael T.'
'Roesky, Peter W.'

_publ_section_title
;
 Nonanuclear zinc-gold [Zn<sub>3</sub>Au<sub>6</sub>] heterobimetallic
 complexes.
;
_journal_issue 24
_journal_name_full 'Dalton transactions (Cambridge, England : 2003)'
_journal_page_first 8558
_journal_page_last 8566
_journal_paper_doi 10.1039/d1dt01396c
_journal_volume 50
_journal_year 2021
_chemical_formula_moiety 'C40 H36 N2 O4 P2 Zn'
_chemical_formula_sum 'C40 H36 N2 O4 P2 Zn'
_chemical_formula_weight 736.02
_space_group_crystal_system orthorhombic
_space_group_IT_number 41
_space_group_name_Hall 'A 2 -2ab'
_space_group_name_H-M_alt 'A e a 2'
_atom_sites_solution_hydrogens geom
_atom_sites_solution_primary dual
_audit_creation_date 2020-12-10
_audit_creation_method
;
Olex2 1.3
(compiled 2020.11.12 svn.r5f609507 for OlexSys, GUI svn.r6226)
;
_audit_update_record
;
2020-12-21 deposited with the CCDC.	2021-05-20 downloaded from the CCDC.
;
_cell_angle_alpha 90
_cell_angle_beta 90
_cell_angle_gamma 90
_cell_formula_units_Z 4
_cell_length_a 26.0998(8)
_cell_length_b 17.2345(4)
_cell_length_c 7.9957(2)
_cell_measurement_reflns_used 41135
_cell_measurement_temperature 100
_cell_measurement_theta_max 29.56
_cell_measurement_theta_min 2.49
_cell_volume 3596.60(16)
_computing_cell_refinement
;
X-Area Recipe 1.33.0.0 (STOE, 2015)
PLATON (A.L.Spek, 2009)
;
_computing_data_collection 'X-Area Pilatus3_SV 1.31.150.0 (STOE, 2018)'
_computing_data_reduction
;
X-Area Integrate 1.73.1.0 (STOE, 2018)
X-Area LANA 1.73.2.0 (STOE, 2018)
PLATON (A.L.Spek, 2009)
;
_computing_molecular_graphics 'Diamond 4, Olex2 (Dolomanov et al., 2009)'
_computing_publication_material
;
STOE & Cie GmbH, X-Area, software package for collecting single-crystal or
multi-domain crystal data on STOE area-detector diffractometers, for image 
processing, for the correction and scaling of reflection intensities and 
for outlier rejection, version 1.84, Darmstadt 2018
MS Word (Microsoft)
Olex2 (Dolomanov et al., 2009)
;
_computing_structure_refinement 'SHELXL-2018/3 (Sheldrick, 2015)'
_computing_structure_solution 'SHELXT  (Sheldrick, 2015)'
_diffrn_ambient_temperature 100
_diffrn_detector Pilatus200K
_diffrn_detector_area_resol_mean 5.81
_diffrn_detector_type 'DECTRIS PILATUS 200K'
_diffrn_measured_fraction_theta_full 0.995
_diffrn_measured_fraction_theta_max 0.941
_diffrn_measurement_details
;
 1600 frames, detector distance = 80 mm
;
_diffrn_measurement_device 'Eulerian 4-circle diffractometer'
_diffrn_measurement_device_type 'STOE STADIVARI'
_diffrn_measurement_method 'rotation method, \w scans'
_diffrn_radiation_collimation '0.5 mm diameter, monocapillary'
_diffrn_radiation_monochromator 'plane graphite'
_diffrn_radiation_polarisn_norm 0
_diffrn_radiation_probe x-ray
_diffrn_radiation_type 'Mo K\a'
_diffrn_radiation_wavelength 0.71073
_diffrn_reflns_av_R_equivalents 0.0302
_diffrn_reflns_av_unetI/netI 0.0164
_diffrn_reflns_Laue_measured_fraction_full 0.995
_diffrn_reflns_Laue_measured_fraction_max 0.941
_diffrn_reflns_limit_h_max 34
_diffrn_reflns_limit_h_min -34
_diffrn_reflns_limit_k_max 23
_diffrn_reflns_limit_k_min -23
_diffrn_reflns_limit_l_max 9
_diffrn_reflns_limit_l_min -10
_diffrn_reflns_number 33626
_diffrn_reflns_point_group_measured_fraction_full 0.974
_diffrn_reflns_point_group_measured_fraction_max 0.865
_diffrn_reflns_theta_full 25.242
_diffrn_reflns_theta_max 29.490
_diffrn_reflns_theta_min 2.489
_diffrn_source 'Mo Genix 3D HF'
_diffrn_source_current 1.000
_diffrn_source_power 0.050
_diffrn_source_voltage 50
_exptl_absorpt_coefficient_mu 0.815
_exptl_absorpt_correction_T_max 1.0000
_exptl_absorpt_correction_T_min 0.4356
_exptl_absorpt_correction_type multi-scan
_exptl_absorpt_process_details
;
STOE LANA, absorption correction by scaling of reflection intensities.
J. Koziskova, F. Hahn, J. Richter, J. Kozisek, "Comparison of different
absorption corrections on the model structure of tetrakis(\m~2~-acetato)-
diaqua-di-copper(II)", Acta Chimica Slovaca, vol. 9, no. 2, 2016, pp. 136 - 140.
;
_exptl_crystal_colour colourless
_exptl_crystal_colour_primary colourless
_exptl_crystal_density_diffrn 1.359
_exptl_crystal_density_method 'not measured'
_exptl_crystal_description plate
_exptl_crystal_F_000 1528
_exptl_crystal_size_max 0.359
_exptl_crystal_size_mid 0.204
_exptl_crystal_size_min 0.052
_refine_diff_density_max 1.255
_refine_diff_density_min -0.438
_refine_diff_density_rms 0.063
_refine_ls_abs_structure_details
;
 Flack x determined using 1622 quotients [(I+)-(I-)]/[(I+)+(I-)]
 (Parsons, Flack and Wagner, Acta Cryst. B69 (2013) 249-259).
;
_refine_ls_abs_structure_Flack 0.000(4)
_refine_ls_extinction_method none
_refine_ls_goodness_of_fit_ref 1.017
_refine_ls_hydrogen_treatment constr
_refine_ls_matrix_type full
_refine_ls_number_parameters 222
_refine_ls_number_reflns 4327
_refine_ls_number_restraints 1
_refine_ls_restrained_S_all 1.017
_refine_ls_R_factor_all 0.0382
_refine_ls_R_factor_gt 0.0351
_refine_ls_shift/su_max 0.002
_refine_ls_shift/su_mean 0.000
_refine_ls_structure_factor_coef Fsqd
_refine_ls_weighting_details 'w=1/[\s^2^(Fo^2^)+(0.0541P)^2^+5.4021P] where P=(Fo^2^+2Fc^2^)/3'
_refine_ls_weighting_scheme calc
_refine_ls_wR_factor_gt 0.0929
_refine_ls_wR_factor_ref 0.0951
_reflns_Friedel_coverage 0.720
_reflns_Friedel_fraction_full 0.950
_reflns_Friedel_fraction_max 0.778
_reflns_number_gt 4051
_reflns_number_total 4327
_reflns_threshold_expression 'I > 2\s(I)'
_cod_data_source_file d1dt01396c2.cif
_cod_data_source_block ry341sv
_cod_depositor_comments 'Adding full bibliography for 7707538--7707541.cif.'
_cod_original_sg_symbol_Hall 'A 2 -2ac'
_cod_database_code 7707539
_shelx_shelxl_version_number 2018/3
_shelx_space_group_comment
;
The symmetry employed for this shelxl refinement is uniquely defined
by the following loop, which should always be used as a source of
symmetry information in preference to the above space-group names.
They are only intended as comments.
;
_shelx_estimated_absorpt_t_max 0.959
_shelx_estimated_absorpt_t_min 0.758
_olex2_refinement_description
;
1. Fixed Uiso
 At 1.2 times of:
  All C(H) groups, All C(H,H) groups
2.a Secondary CH2 refined with riding coordinates:
 C7(H7A,H7B), C8(H8A,H8B)
2.b Aromatic/amide H refined with riding coordinates:
 C1(H1), C2(H2), C3(H3), C4(H4), C10(H10), C11(H11), C12(H12), C13(H13),
 C14(H14), C16(H16), C17(H17), C18(H18), C19(H19), C20(H20)
;
_olex2_submission_special_instructions 'No special instructions were received'

loop_
_space_group_symop_operation_xyz
'x, y, z'
'-x, -y, z'
'x+1/2, -y+1/2, z'
'-x+1/2, y+1/2, z'
'x, y+1/2, z+1/2'
'-x, -y+1/2, z+1/2'
'x+1/2, -y+1, z+1/2'
'-x+1/2, y+1, z+1/2'

loop_
_atom_site_label
_atom_site_type_symbol
_atom_site_fract_x
_atom_site_fract_y
_atom_site_fract_z
_atom_site_U_iso_or_equiv
_atom_site_adp_type
_atom_site_occupancy
_atom_site_site_symmetry_order
_atom_site_calc_flag
_atom_site_refinement_flags_posn
_atom_site_refinement_flags_adp
_atom_site_refinement_flags_occupancy
_atom_site_disorder_assembly
_atom_site_disorder_group
N N 0.50653(10) 0.57583(15) 0.9226(4) 0.0214(5) Uani 1 1 d . . . . .
P P 0.31645(3) 0.64380(5) 0.21338(17) 0.0310(2) Uani 1 1 d . . . . .
Zn Zn 0.500000 0.500000 0.72515(8) 0.02022(12) Uani 1 2 d S T P . .
C1 C 0.51689(14) 0.65200(18) 0.9103(5) 0.0280(7) Uani 1 1 d . . . . .
H1 H 0.516878 0.675429 0.802766 0.034 Uiso 1 1 calc R U . . .
O1 O 0.43640(10) 0.49263(12) 0.6008(3) 0.0265(5) Uani 1 1 d . . . . .
C2 C 0.52756(14) 0.69750(19) 1.0482(5) 0.0326(8) Uani 1 1 d . . . . .
H2 H 0.534655 0.751291 1.036395 0.039 Uiso 1 1 calc R U . . .
O2 O 0.45522(10) 0.61682(13) 0.5703(3) 0.0314(5) Uani 1 1 d . . . . .
C3 C 0.52763(13) 0.66288(19) 1.2027(5) 0.0331(8) Uani 1 1 d . . . . .
H3 H 0.534909 0.692672 1.299760 0.040 Uiso 1 1 calc R U . . .
C4 C 0.51701(12) 0.58395(19) 1.2169(6) 0.0296(6) Uani 1 1 d . . . . .
H4 H 0.517152 0.559305 1.323181 0.036 Uiso 1 1 calc R U . . .
C5 C 0.50631(11) 0.54230(18) 1.0741(4) 0.0212(6) Uani 1 1 d . . . . .
C6 C 0.42642(13) 0.56113(18) 0.5460(4) 0.0247(6) Uani 1 1 d . . . . .
C7 C 0.37716(15) 0.5688(2) 0.4483(5) 0.0370(9) Uani 1 1 d . . . . .
H7A H 0.348712 0.579042 0.527179 0.044 Uiso 1 1 calc R U . . .
H7B H 0.369930 0.519056 0.391169 0.044 Uiso 1 1 calc R U . . .
C8 C 0.37878(14) 0.6331(2) 0.3192(5) 0.0355(8) Uani 1 1 d . . . . .
H8A H 0.405556 0.621383 0.235279 0.043 Uiso 1 1 calc R U . . .
H8B H 0.387918 0.682601 0.374618 0.043 Uiso 1 1 calc R U . . .
C9 C 0.33226(13) 0.7155(2) 0.0531(5) 0.0309(7) Uani 1 1 d . . . . .
C10 C 0.30922(17) 0.7119(2) -0.1027(6) 0.0461(11) Uani 1 1 d . . . . .
H10 H 0.288739 0.668271 -0.130878 0.055 Uiso 1 1 calc R U . . .
C11 C 0.31550(17) 0.7703(2) -0.2168(6) 0.0462(11) Uani 1 1 d . . . . .
H11 H 0.298804 0.767153 -0.322140 0.055 Uiso 1 1 calc R U . . .
C12 C 0.34592(14) 0.8339(2) -0.1804(5) 0.0347(8) Uani 1 1 d . . . . .
H12 H 0.350203 0.874235 -0.260216 0.042 Uiso 1 1 calc R U . . .
C13 C 0.37000(13) 0.83819(19) -0.0265(5) 0.0306(7) Uani 1 1 d . . . . .
H13 H 0.390877 0.881674 -0.000274 0.037 Uiso 1 1 calc R U . . .
C14 C 0.36375(14) 0.7793(2) 0.0891(5) 0.0318(7) Uani 1 1 d . . . . .
H14 H 0.380898 0.782147 0.193729 0.038 Uiso 1 1 calc R U . . .
C15 C 0.31403(13) 0.5531(2) 0.0929(5) 0.0297(7) Uani 1 1 d . . . . .
C16 C 0.35217(13) 0.5282(2) -0.0173(5) 0.0358(8) Uani 1 1 d . . . . .
H16 H 0.381742 0.559297 -0.034410 0.043 Uiso 1 1 calc R U . . .
C17 C 0.34720(15) 0.4577(2) -0.1025(5) 0.0384(9) Uani 1 1 d . . . . .
H17 H 0.373482 0.440754 -0.176104 0.046 Uiso 1 1 calc R U . . .
C18 C 0.30379(16) 0.4129(2) -0.0791(5) 0.0365(8) Uani 1 1 d . . . . .
H18 H 0.300167 0.365209 -0.137663 0.044 Uiso 1 1 calc R U . . .
C19 C 0.26574(14) 0.4371(2) 0.0288(5) 0.0349(8) Uani 1 1 d . . . . .
H19 H 0.236014 0.406155 0.044817 0.042 Uiso 1 1 calc R U . . .
C20 C 0.27109(14) 0.50681(19) 0.1139(5) 0.0308(7) Uani 1 1 d . . . . .
H20 H 0.244777 0.523118 0.188089 0.037 Uiso 1 1 calc R U . . .

loop_
_atom_site_aniso_label
_atom_site_aniso_U_11
_atom_site_aniso_U_22
_atom_site_aniso_U_33
_atom_site_aniso_U_23
_atom_site_aniso_U_13
_atom_site_aniso_U_12
N 0.0244(12) 0.0185(11) 0.0213(13) -0.0013(10) -0.0003(10) 0.0001(9)
P 0.0240(3) 0.0303(4) 0.0387(5) 0.0094(4) -0.0007(4) 0.0003(3)
Zn 0.0272(2) 0.0183(2) 0.0151(2) 0.000 0.000 -0.00268(16)
C1 0.0327(16) 0.0209(14) 0.0304(18) -0.0012(13) -0.0008(14) -0.0002(12)
O1 0.0334(12) 0.0212(10) 0.0249(12) 0.0047(9) -0.0065(10) -0.0037(8)
C2 0.0340(17) 0.0212(15) 0.043(2) -0.0108(15) -0.0042(15) 0.0002(12)
O2 0.0402(13) 0.0241(11) 0.0297(13) 0.0035(10) -0.0063(11) -0.0079(9)
C3 0.0370(16) 0.0321(16) 0.030(2) -0.0169(15) -0.0084(17) 0.0069(12)
C4 0.0341(14) 0.0341(15) 0.0205(14) -0.0057(16) -0.0032(18) 0.0087(12)
C5 0.0187(12) 0.0242(15) 0.0206(15) -0.0022(12) -0.0004(11) 0.0048(10)
C6 0.0314(15) 0.0243(14) 0.0183(15) 0.0046(11) -0.0010(12) -0.0027(12)
C7 0.0353(18) 0.0336(18) 0.042(2) 0.0130(16) -0.0121(16) -0.0046(14)
C8 0.0292(16) 0.0337(17) 0.044(2) 0.0204(16) -0.0076(15) -0.0037(14)
C9 0.0288(15) 0.0265(15) 0.037(2) 0.0094(14) -0.0027(14) -0.0019(12)
C10 0.047(2) 0.038(2) 0.053(3) 0.0161(19) -0.023(2) -0.0185(17)
C11 0.049(2) 0.038(2) 0.052(3) 0.0155(18) -0.026(2) -0.0082(17)
C12 0.0347(17) 0.0273(16) 0.042(2) 0.0103(15) -0.0095(16) -0.0005(13)
C13 0.0329(17) 0.0216(14) 0.0372(19) 0.0026(13) -0.0042(15) -0.0033(13)
C14 0.0392(18) 0.0269(16) 0.0294(18) 0.0006(13) -0.0041(15) -0.0031(13)
C15 0.0305(16) 0.0292(16) 0.0293(18) 0.0123(14) -0.0045(14) -0.0012(13)
C16 0.0240(16) 0.041(2) 0.043(2) 0.0136(17) -0.0025(16) -0.0055(14)
C17 0.0341(18) 0.049(2) 0.032(2) 0.0122(17) 0.0044(16) 0.0103(16)
C18 0.051(2) 0.0316(17) 0.0268(18) 0.0034(14) -0.0090(17) -0.0002(15)
C19 0.0293(16) 0.0391(18) 0.036(2) 0.0166(15) -0.0067(15) -0.0094(14)
C20 0.0284(15) 0.0324(17) 0.0316(19) 0.0130(13) 0.0029(14) 0.0022(12)

loop_
_atom_type_symbol
_atom_type_description
_atom_type_scat_dispersion_real
_atom_type_scat_dispersion_imag
_atom_type_scat_source
C C 0.0033 0.0016 'International Tables Vol C Tables 4.2.6.8 and 6.1.1.4'
H H 0.0000 0.0000 'International Tables Vol C Tables 4.2.6.8 and 6.1.1.4'
N N 0.0061 0.0033 'International Tables Vol C Tables 4.2.6.8 and 6.1.1.4'
O O 0.0106 0.0060 'International Tables Vol C Tables 4.2.6.8 and 6.1.1.4'
P P 0.1023 0.0942 'International Tables Vol C Tables 4.2.6.8 and 6.1.1.4'
Zn Zn 0.2839 1.4301 'International Tables Vol C Tables 4.2.6.8 and 6.1.1.4'

loop_
_exptl_crystal_face_index_h
_exptl_crystal_face_index_k
_exptl_crystal_face_index_l
_exptl_crystal_face_perp_dist
0 1 0 0.1030
1 -4 0 0.0990
7 6 -1 0.1370
-8 -4 1 0.2220
0 0 1 0.0270
0 0 -1 0.0250
-1 -8 0 0.1620
-3 4 0 0.2360
1 -1 0 0.1310
1 1 7 0.0530

loop_
_geom_angle_atom_site_label_1
_geom_angle_atom_site_label_2
_geom_angle_atom_site_label_3
_geom_angle
_geom_angle_site_symmetry_1
_geom_angle_site_symmetry_3
_geom_angle_publ_flag
C1 N Zn 125.5(3) . . ?
C5 N Zn 114.8(2) . . ?
C5 N C1 119.2(3) . . ?
C9 P C8 101.1(2) . . ?
C9 P C15 102.4(2) . . ?
C15 P C8 100.7(2) . . ?
N Zn N 79.7(2) 2_665 . ?
O1 Zn N 120.41(10) . . ?
O1 Zn N 106.32(10) 2_665 . ?
O1 Zn N 106.32(10) . 2_665 ?
O1 Zn N 120.41(10) 2_665 2_665 ?
O1 Zn O1 118.3(2) 2_665 . ?
N C1 H1 118.8 . . ?
N C1 C2 122.5(3) . . ?
C2 C1 H1 118.8 . . ?
C6 O1 Zn 106.7(2) . . ?
C1 C2 H2 120.9 . . ?
C3 C2 C1 118.2(3) . . ?
C3 C2 H2 120.9 . . ?
C2 C3 H3 120.1 . . ?
C2 C3 C4 119.9(4) . . ?
C4 C3 H3 120.1 . . ?
C3 C4 H4 120.6 . . ?
C5 C4 C3 118.8(4) . . ?
C5 C4 H4 120.6 . . ?
N C5 C4 121.5(3) . . ?
N C5 C5 114.9(2) . 2_665 ?
C4 C5 C5 123.6(2) . 2_665 ?
O1 C6 C7 115.4(3) . . ?
O2 C6 O1 122.5(3) . . ?
O2 C6 C7 122.1(3) . . ?
C6 C7 H7A 109.0 . . ?
C6 C7 H7B 109.0 . . ?
C6 C7 C8 113.1(3) . . ?
H7A C7 H7B 107.8 . . ?
C8 C7 H7A 109.0 . . ?
C8 C7 H7B 109.0 . . ?
P C8 H8A 109.4 . . ?
P C8 H8B 109.4 . . ?
C7 C8 P 111.2(2) . . ?
C7 C8 H8A 109.4 . . ?
C7 C8 H8B 109.4 . . ?
H8A C8 H8B 108.0 . . ?
C10 C9 P 120.2(3) . . ?
C10 C9 C14 118.2(3) . . ?
C14 C9 P 121.2(3) . . ?
C9 C10 H10 119.5 . . ?
C11 C10 C9 121.0(4) . . ?
C11 C10 H10 119.5 . . ?
C10 C11 H11 119.6 . . ?
C10 C11 C12 120.7(4) . . ?
C12 C11 H11 119.6 . . ?
C11 C12 H12 120.4 . . ?
C13 C12 C11 119.3(3) . . ?
C13 C12 H12 120.4 . . ?
C12 C13 H13 119.9 . . ?
C14 C13 C12 120.2(3) . . ?
C14 C13 H13 119.9 . . ?
C9 C14 H14 119.7 . . ?
C13 C14 C9 120.5(4) . . ?
C13 C14 H14 119.7 . . ?
C16 C15 P 124.6(3) . . ?
C20 C15 P 117.0(3) . . ?
C20 C15 C16 118.3(4) . . ?
C15 C16 H16 119.7 . . ?
C15 C16 C17 120.6(3) . . ?
C17 C16 H16 119.7 . . ?
C16 C17 H17 120.2 . . ?
C18 C17 C16 119.7(4) . . ?
C18 C17 H17 120.2 . . ?
C17 C18 H18 119.9 . . ?
C19 C18 C17 120.3(4) . . ?
C19 C18 H18 119.9 . . ?
C18 C19 H19 120.1 . . ?
C18 C19 C20 119.7(3) . . ?
C20 C19 H19 120.1 . . ?
C15 C20 C19 121.4(4) . . ?
C15 C20 H20 119.3 . . ?
C19 C20 H20 119.3 . . ?

loop_
_geom_bond_atom_site_label_1
_geom_bond_atom_site_label_2
_geom_bond_distance
_geom_bond_site_symmetry_2
_geom_bond_publ_flag
N Zn 2.056(3) . ?
N C1 1.344(4) . ?
N C5 1.343(4) . ?
P C8 1.843(4) . ?
P C9 1.827(4) . ?
P C15 1.837(4) . ?
Zn O1 1.939(2) 2_665 ?
Zn O1 1.939(2) . ?
C1 H1 0.9500 . ?
C1 C2 1.381(5) . ?
O1 C6 1.286(4) . ?
C2 H2 0.9500 . ?
C2 C3 1.372(6) . ?
O2 C6 1.235(4) . ?
C3 H3 0.9500 . ?
C3 C4 1.393(5) . ?
C4 H4 0.9500 . ?
C4 C5 1.377(5) . ?
C5 C5 1.495(6) 2_665 ?
C6 C7 1.510(5) . ?
C7 H7A 0.9900 . ?
C7 H7B 0.9900 . ?
C7 C8 1.515(5) . ?
C8 H8A 0.9900 . ?
C8 H8B 0.9900 . ?
C9 C10 1.385(6) . ?
C9 C14 1.404(5) . ?
C10 H10 0.9500 . ?
C10 C11 1.367(6) . ?
C11 H11 0.9500 . ?
C11 C12 1.385(5) . ?
C12 H12 0.9500 . ?
C12 C13 1.383(5) . ?
C13 H13 0.9500 . ?
C13 C14 1.382(5) . ?
C14 H14 0.9500 . ?
C15 C16 1.397(6) . ?
C15 C20 1.386(5) . ?
C16 H16 0.9500 . ?
C16 C17 1.398(6) . ?
C17 H17 0.9500 . ?
C17 C18 1.384(6) . ?
C18 H18 0.9500 . ?
C18 C19 1.380(6) . ?
C19 H19 0.9500 . ?
C19 C20 1.388(6) . ?
C20 H20 0.9500 . ?

loop_
_geom_torsion_atom_site_label_1
_geom_torsion_atom_site_label_2
_geom_torsion_atom_site_label_3
_geom_torsion_atom_site_label_4
_geom_torsion
_geom_torsion_site_symmetry_1
_geom_torsion_site_symmetry_2
_geom_torsion_site_symmetry_3
_geom_torsion_site_symmetry_4
_geom_torsion_publ_flag
N C1 C2 C3 0.2(5) . . . . ?
P C9 C10 C11 171.6(4) . . . . ?
P C9 C14 C13 -171.6(3) . . . . ?
P C15 C16 C17 179.4(3) . . . . ?
P C15 C20 C19 -179.8(3) . . . . ?
Zn N C1 C2 -171.0(3) . . . . ?
Zn N C5 C4 171.4(2) . . . . ?
Zn N C5 C5 -8.6(4) . . . 2_665 ?
Zn O1 C6 O2 2.0(4) . . . . ?
Zn O1 C6 C7 -178.5(3) . . . . ?
C1 N C5 C4 -0.7(4) . . . . ?
C1 N C5 C5 179.2(3) . . . 2_665 ?
C1 C2 C3 C4 -0.1(5) . . . . ?
O1 C6 C7 C8 -151.4(3) . . . . ?
C2 C3 C4 C5 -0.4(5) . . . . ?
O2 C6 C7 C8 28.1(5) . . . . ?
C3 C4 C5 N 0.8(4) . . . . ?
C3 C4 C5 C5 -179.2(3) . . . 2_665 ?
C5 N C1 C2 0.2(5) . . . . ?
C6 C7 C8 P -176.4(3) . . . . ?
C8 P C9 C10 145.2(4) . . . . ?
C8 P C9 C14 -41.2(4) . . . . ?
C8 P C15 C16 -53.9(3) . . . . ?
C8 P C15 C20 126.1(3) . . . . ?
C9 P C8 C7 -173.7(3) . . . . ?
C9 P C15 C16 50.0(3) . . . . ?
C9 P C15 C20 -130.0(3) . . . . ?
C9 C10 C11 C12 1.2(8) . . . . ?
C10 C9 C14 C13 2.2(6) . . . . ?
C10 C11 C12 C13 -0.2(7) . . . . ?
C11 C12 C13 C14 0.2(6) . . . . ?
C12 C13 C14 C9 -1.2(6) . . . . ?
C14 C9 C10 C11 -2.2(7) . . . . ?
C15 P C8 C7 -68.7(3) . . . . ?
C15 P C9 C10 41.5(4) . . . . ?
C15 P C9 C14 -144.9(3) . . . . ?
C15 C16 C17 C18 0.8(6) . . . . ?
C16 C15 C20 C19 0.2(5) . . . . ?
C16 C17 C18 C19 -0.6(6) . . . . ?
C17 C18 C19 C20 0.1(5) . . . . ?
C18 C19 C20 C15 0.0(5) . . . . ?
C20 C15 C16 C17 -0.7(5) . . . . ?
